data_4518877
loop_
_publ_author_name
'Uemura, Kazuhiro'
'Yasuda, Erina'
'Sugiyama, Yuko'

_publ_section_title
;
 Improving the Solubility of Hexanuclear Heterometallic Extended Metal
 Atom Chain Compounds in Nonpolar Solvents by Introducing Alkyl Amine
 Moieties
;
_journal_name_full 'ACS Omega'
_journal_paper_doi 10.1021/acsomega.1c02634
_journal_year 2021
_chemical_formula_sum 'C44 H108 F24 N12 O12 P4 Pt4 Rh2'
_chemical_formula_weight 2563.48
_space_group_crystal_system monoclinic
_space_group_IT_number 15
_space_group_name_Hall '-C 2yc'
_space_group_name_H-M_alt 'C 1 2/c 1'
_atom_sites_solution_hydrogens geom
_atom_sites_solution_primary direct
_atom_sites_solution_secondary difmap
_audit_creation_method SHELXL-2017/1
_cell_angle_alpha 90
_cell_angle_beta 119.4765(14)
_cell_angle_gamma 90
_cell_formula_units_Z 4
_cell_length_a 35.658(4)
_cell_length_b 12.1247(13)
_cell_length_c 20.754(3)
_cell_measurement_reflns_used 12435
_cell_measurement_temperature 123(2)
_cell_measurement_theta_max 30.8409
_cell_measurement_theta_min 1.8032
_cell_volume 7811.4(17)
_computing_cell_refinement CRYSTALCLEAR
_computing_data_collection CRYSTALCLEAR
_computing_data_reduction CRYSTALCLEAR
_computing_molecular_graphics 'Yadokari-XG 2009 (Wakita, Nemoto et al., 2009)'
_computing_publication_material 'Yadokari-XG 2009 (Wakita, Nemoto et al., 2009)'
_computing_structure_refinement 'SHELXL-2017/1 (Sheldrick, 2017)'
_computing_structure_solution 'SHELXS-97 (Sheldrick, 1990)'
_diffrn_ambient_temperature 123(2)
_diffrn_detector_area_resol_mean 14.6199
_diffrn_measured_fraction_theta_full 0.996
_diffrn_measured_fraction_theta_max 0.995
_diffrn_measurement_device_type 'Rigaku/MSC Mercury CCD'
_diffrn_measurement_method dtprofit.ref
_diffrn_radiation_type MoK\a
_diffrn_radiation_wavelength 0.7107
_diffrn_reflns_av_R_equivalents 0.0314
_diffrn_reflns_av_unetI/netI 0.0381
_diffrn_reflns_Laue_measured_fraction_full 0.996
_diffrn_reflns_Laue_measured_fraction_max 0.995
_diffrn_reflns_limit_h_max 44
_diffrn_reflns_limit_h_min -46
_diffrn_reflns_limit_k_max 15
_diffrn_reflns_limit_k_min -15
_diffrn_reflns_limit_l_max 21
_diffrn_reflns_limit_l_min -26
_diffrn_reflns_number 30945
_diffrn_reflns_point_group_measured_fraction_full 0.996
_diffrn_reflns_point_group_measured_fraction_max 0.995
_diffrn_reflns_theta_full 25.241
_diffrn_reflns_theta_max 27.497
_diffrn_reflns_theta_min 3.118
_diffrn_source 'Rotating Anode'
_exptl_absorpt_coefficient_mu 7.745
_exptl_absorpt_correction_T_max 1.0000
_exptl_absorpt_correction_T_min 0.6201
_exptl_absorpt_correction_type multi-scan
_exptl_absorpt_process_details 'REQAB (Rigaku, 1998)'
_exptl_crystal_colour green
_exptl_crystal_density_diffrn 2.180
_exptl_crystal_description blcok
_exptl_crystal_F_000 4920
_exptl_crystal_size_max 0.300
_exptl_crystal_size_mid 0.200
_exptl_crystal_size_min 0.100
_refine_diff_density_max 2.150
_refine_diff_density_min -1.739
_refine_diff_density_rms 0.188
_refine_ls_extinction_method none
_refine_ls_goodness_of_fit_ref 1.066
_refine_ls_hydrogen_treatment constr
_refine_ls_matrix_type full
_refine_ls_number_parameters 474
_refine_ls_number_reflns 8941
_refine_ls_number_restraints 0
_refine_ls_restrained_S_all 1.066
_refine_ls_R_factor_all 0.0387
_refine_ls_R_factor_gt 0.0347
_refine_ls_shift/su_max 0.001
_refine_ls_shift/su_mean 0.000
_refine_ls_structure_factor_coef Fsqd
_refine_ls_weighting_details 'w=1/[\s^2^(Fo^2^)+(0.0374P)^2^+57.0099P] where P=(Fo^2^+2Fc^2^)/3'
_refine_ls_weighting_scheme calc
_refine_ls_wR_factor_gt 0.0795
_refine_ls_wR_factor_ref 0.0822
_reflns_Friedel_coverage 0.000
_reflns_number_gt 8140
_reflns_number_total 8941
_reflns_threshold_expression 'I > 2\s(I)'
_cod_data_source_file ao1c02634_si_002.cif
_cod_data_source_block 3
_cod_original_cell_volume 7811.6(16)
_cod_original_sg_symbol_H-M 'C 2/c'
_cod_database_code 4518877
_shelx_shelxl_version_number 2017/1
_shelx_space_group_comment
;
The symmetry employed for this shelxl refinement is uniquely defined
by the following loop, which should always be used as a source of
symmetry information in preference to the above space-group names.
They are only intended as comments.
;
_shelx_estimated_absorpt_t_min 0.205
_shelx_estimated_absorpt_t_max 0.511

loop_
_space_group_symop_operation_xyz
'x, y, z'
'-x, y, -z+1/2'
'x+1/2, y+1/2, z'
'-x+1/2, y+1/2, -z+1/2'
'-x, -y, -z'
'x, -y, z-1/2'
'-x+1/2, -y+1/2, -z'
'x+1/2, -y+1/2, z-1/2'

loop_
_atom_site_label
_atom_site_type_symbol
_atom_site_fract_x
_atom_site_fract_y
_atom_site_fract_z
_atom_site_U_iso_or_equiv
_atom_site_adp_type
_atom_site_occupancy
_atom_site_site_symmetry_order
_atom_site_calc_flag
_atom_site_refinement_flags_posn
_atom_site_refinement_flags_adp
_atom_site_refinement_flags_occupancy
_atom_site_disorder_assembly
_atom_site_disorder_group
Pt2 Pt 0.14324(2) 0.22911(2) 0.01934(2) 0.01461(6) Uani 1 1 d . . . . .
Pt1 Pt 0.07274(2) 0.13118(2) 0.04044(2) 0.01579(6) Uani 1 1 d . . . . .
Rh1 Rh 0.21900(2) 0.24101(3) 0.00767(2) 0.01365(9) Uani 1 1 d . . . . .
P1 P 0.17547(4) 0.36908(12) 0.29810(8) 0.0237(3) Uani 1 1 d . . . . .
P3 P 0.000000 0.8737(4) 0.250000 0.0599(10) Uani 1 2 d S T P . .
O3 O 0.21880(10) 0.4074(3) 0.0174(2) 0.0172(7) Uani 1 1 d . . . . .
O6 O 0.25964(10) 0.2266(3) 0.11931(19) 0.0162(7) Uani 1 1 d . . . . .
O4 O 0.18263(11) 0.2562(3) -0.1037(2) 0.0203(8) Uani 1 1 d . . . . .
O5 O 0.22259(10) 0.0747(3) -0.0043(2) 0.0183(7) Uani 1 1 d . . . . .
O2 O 0.12543(10) 0.0676(3) 0.1289(2) 0.0205(8) Uani 1 1 d . . . . .
N6 N 0.17824(12) 0.1588(4) 0.1195(2) 0.0167(8) Uani 1 1 d . . . . .
H20 H 0.205705 0.176658 0.144167 0.020 Uiso 1 1 calc R U . . .
O1 O 0.07535(11) 0.0125(3) -0.0254(2) 0.0227(8) Uani 1 1 d . . . . .
F3 F 0.21456(11) 0.2927(3) 0.3500(2) 0.0376(9) Uani 1 1 d . . . . .
F2 F 0.14818(11) 0.2648(3) 0.2513(2) 0.0390(9) Uani 1 1 d . . . . .
F1 F 0.13475(11) 0.4463(3) 0.2447(2) 0.0379(9) Uani 1 1 d . . . . .
N1 N 0.06723(13) 0.2367(4) 0.1117(3) 0.0200(9) Uani 1 1 d . . . . .
H21 H 0.093871 0.262641 0.144462 0.024 Uiso 1 1 calc R U . . .
H22 H 0.050831 0.295244 0.085632 0.024 Uiso 1 1 calc R U . . .
N5 N 0.13377(13) 0.0809(4) -0.0291(2) 0.0189(9) Uani 1 1 d . . . . .
H10 H 0.151927 0.065398 -0.045074 0.023 Uiso 1 1 calc R U . . .
F6 F 0.19375(11) 0.3852(4) 0.2426(2) 0.0449(10) Uani 1 1 d . . . . .
F4 F 0.20131(13) 0.4753(3) 0.3434(2) 0.0468(11) Uani 1 1 d . . . . .
F5 F 0.15554(13) 0.3558(4) 0.3519(2) 0.0494(11) Uani 1 1 d . . . . .
N3 N 0.15874(13) 0.3803(4) 0.0724(3) 0.0205(9) Uani 1 1 d . . . . .
H35 H 0.179691 0.368621 0.120041 0.025 Uiso 1 1 calc R U . . .
H36 H 0.170535 0.422494 0.050721 0.025 Uiso 1 1 calc R U . . .
N4 N 0.10847(13) 0.2923(4) -0.0873(2) 0.0235(10) Uani 1 1 d . . . . .
H42 H 0.120129 0.262114 -0.113578 0.028 Uiso 1 1 calc R U . . .
H43 H 0.081380 0.264283 -0.106700 0.028 Uiso 1 1 calc R U . . .
N2 N 0.01635(12) 0.1826(4) -0.0478(2) 0.0228(10) Uani 1 1 d . . . . .
H28 H 0.014072 0.256777 -0.043879 0.027 Uiso 1 1 calc R U . . .
H29 H 0.017792 0.170196 -0.089774 0.027 Uiso 1 1 calc R U . . .
C13 C 0.29987(15) 0.2279(4) 0.1432(3) 0.0162(10) Uani 1 1 d . . . . .
C1 C 0.10595(15) 0.0038(4) -0.0414(3) 0.0191(10) Uani 1 1 d . . . . .
C11 C 0.24783(14) 0.4652(4) 0.0138(3) 0.0172(10) Uani 1 1 d . . . . .
C6 C 0.16495(14) 0.0909(4) 0.1513(3) 0.0161(10) Uani 1 1 d . . . . .
C7 C 0.19766(15) 0.0247(4) 0.2197(3) 0.0185(10) Uani 1 1 d . . . . .
C10 C 0.17986(17) 0.0060(5) 0.2728(3) 0.0231(11) Uani 1 1 d . . . . .
H17 H 0.199614 -0.041584 0.313675 0.035 Uiso 1 1 calc R U . . .
H18 H 0.151546 -0.029448 0.246086 0.035 Uiso 1 1 calc R U . . .
H19 H 0.177055 0.077045 0.292541 0.035 Uiso 1 1 calc R U . . .
C2 C 0.10967(16) -0.1066(5) -0.0744(3) 0.0226(11) Uani 1 1 d . . . . .
C19 C 0.12435(16) 0.4464(5) 0.0745(3) 0.0241(12) Uani 1 1 d . . . . .
H37 H 0.119545 0.418266 0.114662 0.029 Uiso 1 1 calc R U . . .
H38 H 0.097208 0.436893 0.027150 0.029 Uiso 1 1 calc R U . . .
C9 C 0.20321(17) -0.0853(5) 0.1890(3) 0.0251(12) Uani 1 1 d . . . . .
H14 H 0.215581 -0.071986 0.156766 0.038 Uiso 1 1 calc R U . . .
H15 H 0.175085 -0.121188 0.160615 0.038 Uiso 1 1 calc R U . . .
H16 H 0.222501 -0.133221 0.230136 0.038 Uiso 1 1 calc R U . . .
C12 C 0.24634(17) 0.5883(4) 0.0221(3) 0.0239(11) Uani 1 1 d . . . . .
H49 H 0.272020 0.612088 0.067474 0.036 Uiso 1 1 calc R U . . .
H50 H 0.220499 0.607812 0.024829 0.036 Uiso 1 1 calc R U . . .
H51 H 0.245545 0.624947 -0.020645 0.036 Uiso 1 1 calc R U . . .
C14 C 0.32960(16) 0.2092(5) 0.2240(3) 0.0220(11) Uani 1 1 d . . . . .
H52 H 0.340918 0.133774 0.231740 0.033 Uiso 1 1 calc R U . . .
H53 H 0.313830 0.219703 0.251078 0.033 Uiso 1 1 calc R U . . .
H54 H 0.353523 0.261756 0.242005 0.033 Uiso 1 1 calc R U . . .
C8 C 0.24095(16) 0.0837(5) 0.2612(3) 0.0256(12) Uani 1 1 d . . . . .
H11 H 0.259963 0.042691 0.306348 0.038 Uiso 1 1 calc R U . . .
H12 H 0.236529 0.158368 0.274281 0.038 Uiso 1 1 calc R U . . .
H13 H 0.254175 0.087986 0.229547 0.038 Uiso 1 1 calc R U . . .
C3 C 0.1191(2) -0.0863(5) -0.1374(4) 0.0312(13) Uani 1 1 d . . . . .
H1 H 0.096064 -0.041261 -0.175640 0.047 Uiso 1 1 calc R U . . .
H2 H 0.120684 -0.157026 -0.158807 0.047 Uiso 1 1 calc R U . . .
H3 H 0.146648 -0.047439 -0.118448 0.047 Uiso 1 1 calc R U . . .
C16 C 0.0409(2) 0.2704(6) 0.2004(4) 0.0371(16) Uani 1 1 d . . . . .
H25 H 0.068607 0.303609 0.235551 0.056 Uiso 1 1 calc R U . . .
H26 H 0.028333 0.234292 0.227524 0.056 Uiso 1 1 calc R U . . .
H27 H 0.021331 0.328045 0.168348 0.056 Uiso 1 1 calc R U . . .
C15 C 0.04782(18) 0.1863(6) 0.1536(3) 0.0300(13) Uani 1 1 d . . . . .
H23 H 0.066979 0.127139 0.185938 0.036 Uiso 1 1 calc R U . . .
H24 H 0.019845 0.152420 0.118436 0.036 Uiso 1 1 calc R U . . .
C4 C 0.06807(19) -0.1732(5) -0.1024(4) 0.0369(16) Uani 1 1 d . . . . .
H4 H 0.043945 -0.131264 -0.140841 0.055 Uiso 1 1 calc R U . . .
H5 H 0.062669 -0.187800 -0.061210 0.055 Uiso 1 1 calc R U . . .
H6 H 0.070958 -0.243352 -0.123042 0.055 Uiso 1 1 calc R U . . .
C5 C 0.1472(2) -0.1704(5) -0.0121(4) 0.0351(14) Uani 1 1 d . . . . .
H7 H 0.151779 -0.239428 -0.031857 0.053 Uiso 1 1 calc R U . . .
H8 H 0.140376 -0.187078 0.027202 0.053 Uiso 1 1 calc R U . . .
H9 H 0.173436 -0.125556 0.008154 0.053 Uiso 1 1 calc R U . . .
C20 C 0.1352(2) 0.5673(5) 0.0870(5) 0.0422(17) Uani 1 1 d . . . . .
H39 H 0.161654 0.577372 0.134510 0.063 Uiso 1 1 calc R U . . .
H40 H 0.111537 0.607311 0.087593 0.063 Uiso 1 1 calc R U . . .
H41 H 0.139615 0.595843 0.047011 0.063 Uiso 1 1 calc R U . . .
C17 C -0.02295(17) 0.1306(6) -0.0564(4) 0.0367(16) Uani 1 1 d . . . . .
H30 H -0.024716 0.142860 -0.010782 0.044 Uiso 1 1 calc R U . . .
H31 H -0.021314 0.050122 -0.062513 0.044 Uiso 1 1 calc R U . . .
C18 C -0.06350(17) 0.1753(6) -0.1222(4) 0.0387(16) Uani 1 1 d . . . . .
H32 H -0.064789 0.255449 -0.117366 0.058 Uiso 1 1 calc R U . . .
H33 H -0.088842 0.141159 -0.123797 0.058 Uiso 1 1 calc R U . . .
H34 H -0.063019 0.158225 -0.167953 0.058 Uiso 1 1 calc R U . . .
C22 C 0.0759(2) 0.4323(7) -0.1875(4) 0.052(2) Uani 1 1 d . . . . .
H46 H 0.091569 0.408958 -0.212919 0.078 Uiso 1 1 calc R U . . .
H47 H 0.069538 0.511302 -0.195696 0.078 Uiso 1 1 calc R U . . .
H48 H 0.048882 0.390818 -0.207092 0.078 Uiso 1 1 calc R U . . .
C21 C 0.1034(3) 0.4101(6) -0.1048(4) 0.053(2) Uani 1 1 d . . . . .
H44 H 0.132220 0.443458 -0.086785 0.064 Uiso 1 1 calc R U . . .
H45 H 0.089962 0.446117 -0.078394 0.064 Uiso 1 1 calc R U . . .
F7 F 0.0435(2) 0.4913(6) 0.0819(5) 0.122(3) Uani 1 1 d . . . . .
F8 F 0.0211(2) 0.4335(7) -0.0428(6) 0.158(4) Uani 1 1 d . . . . .
F9 F -0.0141(3) 0.3941(6) 0.0135(4) 0.128(3) Uani 1 1 d . . . . .
F10 F 0.0129(3) 0.7839(11) 0.3114(4) 0.180(6) Uani 1 1 d . . . . .
F11 F 0.0476(4) 0.8569(12) 0.2802(8) 0.234(7) Uani 1 1 d . . . . .
F12 F -0.0091(5) 0.9554(8) 0.2906(8) 0.216(6) Uani 1 1 d . . . . .
P2 P 0.000000 0.500000 0.000000 0.140(3) Uani 1 2 d S . P . .

loop_
_atom_site_aniso_label
_atom_site_aniso_U_11
_atom_site_aniso_U_22
_atom_site_aniso_U_33
_atom_site_aniso_U_23
_atom_site_aniso_U_13
_atom_site_aniso_U_12
Pt2 0.01443(9) 0.01362(10) 0.01718(10) 0.00094(7) 0.00886(8) -0.00098(6)
Pt1 0.01318(9) 0.01716(11) 0.01825(11) 0.00084(7) 0.00867(8) -0.00016(6)
Rh1 0.01374(17) 0.01277(19) 0.01570(19) -0.00022(14) 0.00822(14) -0.00143(13)
P1 0.0259(7) 0.0193(7) 0.0216(7) 0.0004(6) 0.0085(6) -0.0048(5)
P3 0.0299(13) 0.124(3) 0.0222(12) 0.000 0.0099(10) 0.000
O3 0.0182(16) 0.0104(17) 0.0257(19) -0.0004(14) 0.0128(14) 0.0004(12)
O6 0.0181(16) 0.0183(19) 0.0131(17) -0.0011(14) 0.0083(14) -0.0011(13)
O4 0.0177(17) 0.023(2) 0.0178(18) -0.0002(15) 0.0064(15) -0.0001(14)
O5 0.0177(16) 0.0149(18) 0.0246(19) -0.0006(15) 0.0123(14) -0.0038(13)
O2 0.0141(15) 0.023(2) 0.0246(19) 0.0081(16) 0.0096(14) 0.0020(13)
N6 0.0145(18) 0.018(2) 0.017(2) -0.0007(17) 0.0076(16) -0.0011(15)
O1 0.0184(17) 0.028(2) 0.025(2) -0.0063(17) 0.0135(15) -0.0055(14)
F3 0.0365(19) 0.031(2) 0.0309(19) 0.0014(16) 0.0054(16) 0.0065(15)
F2 0.0359(19) 0.0256(19) 0.041(2) -0.0060(16) 0.0074(17) -0.0060(14)
F1 0.0351(18) 0.033(2) 0.041(2) 0.0011(17) 0.0145(16) 0.0029(15)
N1 0.020(2) 0.022(2) 0.021(2) -0.0003(18) 0.0127(18) 0.0012(16)
N5 0.022(2) 0.018(2) 0.022(2) -0.0024(18) 0.0151(18) -0.0033(16)
F6 0.0304(18) 0.069(3) 0.034(2) 0.004(2) 0.0146(16) -0.0067(18)
F4 0.052(2) 0.026(2) 0.042(2) -0.0025(17) 0.0069(19) -0.0104(17)
F5 0.051(2) 0.063(3) 0.040(2) -0.001(2) 0.026(2) -0.003(2)
N3 0.023(2) 0.014(2) 0.027(2) -0.0020(18) 0.0137(19) -0.0019(16)
N4 0.017(2) 0.032(3) 0.016(2) 0.010(2) 0.0048(17) -0.0016(18)
N2 0.0159(19) 0.028(3) 0.020(2) 0.005(2) 0.0058(17) 0.0018(17)
C13 0.019(2) 0.011(2) 0.018(2) -0.0032(19) 0.008(2) 0.0009(17)
C1 0.020(2) 0.021(3) 0.020(2) 0.000(2) 0.012(2) -0.0024(19)
C11 0.015(2) 0.016(2) 0.018(2) 0.000(2) 0.0062(18) -0.0014(17)
C6 0.013(2) 0.018(3) 0.018(2) 0.000(2) 0.0076(18) 0.0022(17)
C7 0.019(2) 0.022(3) 0.017(2) 0.005(2) 0.0105(19) 0.0035(19)
C10 0.028(3) 0.027(3) 0.020(3) 0.005(2) 0.015(2) 0.004(2)
C2 0.021(2) 0.022(3) 0.028(3) -0.006(2) 0.015(2) -0.004(2)
C19 0.024(2) 0.021(3) 0.030(3) -0.002(2) 0.015(2) 0.003(2)
C9 0.027(3) 0.021(3) 0.029(3) 0.002(2) 0.015(2) 0.005(2)
C12 0.029(3) 0.017(3) 0.028(3) 0.000(2) 0.016(2) -0.002(2)
C14 0.026(3) 0.020(3) 0.019(3) -0.002(2) 0.010(2) -0.001(2)
C8 0.024(3) 0.025(3) 0.025(3) 0.005(2) 0.010(2) -0.003(2)
C3 0.039(3) 0.030(3) 0.033(3) -0.011(3) 0.024(3) -0.004(2)
C16 0.031(3) 0.056(5) 0.032(3) -0.014(3) 0.022(3) -0.005(3)
C15 0.028(3) 0.041(4) 0.027(3) -0.007(3) 0.018(2) -0.008(2)
C4 0.034(3) 0.023(3) 0.061(4) -0.021(3) 0.029(3) -0.017(2)
C5 0.050(4) 0.021(3) 0.034(3) 0.002(3) 0.021(3) 0.005(3)
C20 0.049(4) 0.019(3) 0.069(5) -0.005(3) 0.037(4) 0.005(3)
C17 0.016(2) 0.047(4) 0.037(4) 0.015(3) 0.005(2) -0.005(2)
C18 0.015(2) 0.050(4) 0.038(4) -0.003(3) 0.003(2) -0.003(3)
C22 0.049(4) 0.055(5) 0.045(4) 0.030(4) 0.017(3) 0.006(3)
C21 0.079(5) 0.038(4) 0.034(4) 0.013(3) 0.022(4) 0.019(4)
F7 0.069(4) 0.111(6) 0.162(7) 0.042(5) 0.039(4) 0.019(4)
F8 0.064(4) 0.110(6) 0.234(11) -0.047(7) 0.023(5) 0.010(4)
F9 0.156(7) 0.077(5) 0.109(6) 0.008(4) 0.033(5) 0.016(5)
F10 0.183(8) 0.287(13) 0.062(4) 0.034(6) 0.054(5) 0.178(9)
F11 0.196(12) 0.223(16) 0.201(13) -0.051(11) 0.035(11) -0.056(10)
F12 0.421(19) 0.116(8) 0.263(13) -0.088(9) 0.285(15) -0.087(10)
P2 0.0302(15) 0.0359(19) 0.308(8) 0.039(3) 0.047(3) 0.0147(13)

loop_
_atom_type_symbol
_atom_type_description
_atom_type_scat_dispersion_real
_atom_type_scat_dispersion_imag
_atom_type_scat_source
C C 0.0033 0.0016 'International Tables Vol C Tables 4.2.6.8 and 6.1.1.4'
H H 0.0000 0.0000 'International Tables Vol C Tables 4.2.6.8 and 6.1.1.4'
F F 0.0171 0.0103 'International Tables Vol C Tables 4.2.6.8 and 6.1.1.4'
N N 0.0061 0.0033 'International Tables Vol C Tables 4.2.6.8 and 6.1.1.4'
O O 0.0106 0.0060 'International Tables Vol C Tables 4.2.6.8 and 6.1.1.4'
P P 0.1023 0.0942 'International Tables Vol C Tables 4.2.6.8 and 6.1.1.4'
Pt Pt -1.7033 8.3905 'International Tables Vol C Tables 4.2.6.8 and 6.1.1.4'
Rh Rh -1.1178 0.9187 'International Tables Vol C Tables 4.2.6.8 and 6.1.1.4'

loop_
_geom_angle_atom_site_label_1
_geom_angle_atom_site_label_2
_geom_angle_atom_site_label_3
_geom_angle
_geom_angle_site_symmetry_1
_geom_angle_site_symmetry_3
_geom_angle_publ_flag
N5 Pt2 N6 90.25(18) . . ?
N5 Pt2 N3 174.94(16) . . ?
N6 Pt2 N3 87.59(18) . . ?
N5 Pt2 N4 86.06(19) . . ?
N6 Pt2 N4 175.82(19) . . ?
N3 Pt2 N4 95.93(19) . . ?
N5 Pt2 Rh1 86.27(12) . . ?
N6 Pt2 Rh1 88.67(12) . . ?
N3 Pt2 Rh1 89.11(12) . . ?
N4 Pt2 Rh1 89.12(13) . . ?
N5 Pt2 Pt1 76.84(12) . . ?
N6 Pt2 Pt1 79.64(12) . . ?
N3 Pt2 Pt1 107.23(12) . . ?
N4 Pt2 Pt1 101.39(12) . . ?
Rh1 Pt2 Pt1 159.303(11) . . ?
O1 Pt1 O2 90.63(15) . . ?
O1 Pt1 N1 173.07(17) . . ?
O2 Pt1 N1 87.63(17) . . ?
O1 Pt1 N2 87.91(18) . . ?
O2 Pt1 N2 174.42(16) . . ?
N1 Pt1 N2 93.17(19) . . ?
O1 Pt1 Pt2 82.08(10) . . ?
O2 Pt1 Pt2 79.19(10) . . ?
N1 Pt1 Pt2 104.16(12) . . ?
N2 Pt1 Pt2 105.93(13) . . ?
O4 Rh1 O3 89.51(15) . . ?
O4 Rh1 O5 89.70(15) . . ?
O3 Rh1 O5 175.85(14) . . ?
O4 Rh1 O6 175.84(14) . . ?
O3 Rh1 O6 90.42(14) . . ?
O5 Rh1 O6 90.07(14) . . ?
O4 Rh1 Rh1 87.41(11) . 7 ?
O3 Rh1 Rh1 88.37(10) . 7 ?
O5 Rh1 Rh1 87.53(10) . 7 ?
O6 Rh1 Rh1 88.43(10) . 7 ?
O4 Rh1 Pt2 90.00(10) . . ?
O3 Rh1 Pt2 89.53(9) . . ?
O5 Rh1 Pt2 94.54(9) . . ?
O6 Rh1 Pt2 94.16(10) . . ?
Rh1 Rh1 Pt2 176.68(3) 7 . ?
F3 P1 F6 91.6(2) . . ?
F3 P1 F4 90.7(2) . . ?
F6 P1 F4 90.2(2) . . ?
F3 P1 F2 91.1(2) . . ?
F6 P1 F2 90.0(2) . . ?
F4 P1 F2 178.2(2) . . ?
F3 P1 F5 90.7(2) . . ?
F6 P1 F5 177.8(2) . . ?
F4 P1 F5 89.8(2) . . ?
F2 P1 F5 89.9(2) . . ?
F3 P1 F1 179.1(2) . . ?
F6 P1 F1 89.0(2) . . ?
F4 P1 F1 90.0(2) . . ?
F2 P1 F1 88.2(2) . . ?
F5 P1 F1 88.8(2) . . ?
F12 P3 F12 92.9(9) 2 . ?
F12 P3 F11 112.5(9) 2 2 ?
F12 P3 F11 78.7(8) . 2 ?
F12 P3 F11 78.7(8) 2 . ?
F12 P3 F11 112.5(9) . . ?
F11 P3 F11 164.5(12) 2 . ?
F12 P3 F10 153.7(8) 2 . ?
F12 P3 F10 93.6(6) . . ?
F11 P3 F10 93.7(7) 2 . ?
F11 P3 F10 75.3(7) . . ?
F12 P3 F10 93.6(6) 2 2 ?
F12 P3 F10 153.7(8) . 2 ?
F11 P3 F10 75.3(7) 2 2 ?
F11 P3 F10 93.7(7) . 2 ?
F10 P3 F10 91.7(8) . 2 ?
C11 O3 Rh1 119.7(3) . . ?
C13 O6 Rh1 118.5(3) . . ?
C13 O4 Rh1 120.6(3) 7 . ?
C11 O5 Rh1 120.3(3) 7 . ?
C6 O2 Pt1 127.7(3) . . ?
C6 N6 Pt2 127.2(3) . . ?
C6 N6 H20 116.4 . . ?
Pt2 N6 H20 116.4 . . ?
C1 O1 Pt1 123.9(3) . . ?
C15 N1 Pt1 114.0(4) . . ?
C15 N1 H21 108.8 . . ?
Pt1 N1 H21 108.8 . . ?
C15 N1 H22 108.8 . . ?
Pt1 N1 H22 108.8 . . ?
H21 N1 H22 107.6 . . ?
C1 N5 Pt2 132.0(4) . . ?
C1 N5 H10 114.0 . . ?
Pt2 N5 H10 114.0 . . ?
C19 N3 Pt2 119.1(3) . . ?
C19 N3 H35 107.5 . . ?
Pt2 N3 H35 107.5 . . ?
C19 N3 H36 107.5 . . ?
Pt2 N3 H36 107.5 . . ?
H35 N3 H36 107.0 . . ?
C21 N4 Pt2 124.1(4) . . ?
C21 N4 H42 106.3 . . ?
Pt2 N4 H42 106.3 . . ?
C21 N4 H43 106.3 . . ?
Pt2 N4 H43 106.3 . . ?
H42 N4 H43 106.4 . . ?
C17 N2 Pt1 116.0(4) . . ?
C17 N2 H28 108.3 . . ?
Pt1 N2 H28 108.3 . . ?
C17 N2 H29 108.3 . . ?
Pt1 N2 H29 108.3 . . ?
H28 N2 H29 107.4 . . ?
O4 C13 O6 124.9(5) 7 . ?
O4 C13 C14 116.5(4) 7 . ?
O6 C13 C14 118.6(5) . . ?
O1 C1 N5 123.6(5) . . ?
O1 C1 C2 117.0(4) . . ?
N5 C1 C2 119.3(4) . . ?
O5 C11 O3 124.2(5) 7 . ?
O5 C11 C12 118.5(4) 7 . ?
O3 C11 C12 117.4(5) . . ?
O2 C6 N6 125.0(5) . . ?
O2 C6 C7 114.7(4) . . ?
N6 C6 C7 120.2(4) . . ?
C8 C7 C9 110.0(4) . . ?
C8 C7 C10 109.0(4) . . ?
C9 C7 C10 110.6(5) . . ?
C8 C7 C6 111.8(4) . . ?
C9 C7 C6 105.3(4) . . ?
C10 C7 C6 110.1(4) . . ?
C7 C10 H17 109.5 . . ?
C7 C10 H18 109.5 . . ?
H17 C10 H18 109.5 . . ?
C7 C10 H19 109.5 . . ?
H17 C10 H19 109.5 . . ?
H18 C10 H19 109.5 . . ?
C3 C2 C4 110.0(5) . . ?
C3 C2 C5 109.6(5) . . ?
C4 C2 C5 109.5(5) . . ?
C3 C2 C1 110.2(5) . . ?
C4 C2 C1 110.4(4) . . ?
C5 C2 C1 107.1(5) . . ?
N3 C19 C20 112.6(5) . . ?
N3 C19 H37 109.1 . . ?
C20 C19 H37 109.1 . . ?
N3 C19 H38 109.1 . . ?
C20 C19 H38 109.1 . . ?
H37 C19 H38 107.8 . . ?
C7 C9 H14 109.5 . . ?
C7 C9 H15 109.5 . . ?
H14 C9 H15 109.5 . . ?
C7 C9 H16 109.5 . . ?
H14 C9 H16 109.5 . . ?
H15 C9 H16 109.5 . . ?
C11 C12 H49 109.5 . . ?
C11 C12 H50 109.5 . . ?
H49 C12 H50 109.5 . . ?
C11 C12 H51 109.5 . . ?
H49 C12 H51 109.5 . . ?
H50 C12 H51 109.5 . . ?
C13 C14 H52 109.5 . . ?
C13 C14 H53 109.5 . . ?
H52 C14 H53 109.5 . . ?
C13 C14 H54 109.5 . . ?
H52 C14 H54 109.5 . . ?
H53 C14 H54 109.5 . . ?
C7 C8 H11 109.5 . . ?
C7 C8 H12 109.5 . . ?
H11 C8 H12 109.5 . . ?
C7 C8 H13 109.5 . . ?
H11 C8 H13 109.5 . . ?
H12 C8 H13 109.5 . . ?
C2 C3 H1 109.5 . . ?
C2 C3 H2 109.5 . . ?
H1 C3 H2 109.5 . . ?
C2 C3 H3 109.5 . . ?
H1 C3 H3 109.5 . . ?
H2 C3 H3 109.5 . . ?
C15 C16 H25 109.5 . . ?
C15 C16 H26 109.5 . . ?
H25 C16 H26 109.5 . . ?
C15 C16 H27 109.5 . . ?
H25 C16 H27 109.5 . . ?
H26 C16 H27 109.5 . . ?
N1 C15 C16 111.7(5) . . ?
N1 C15 H23 109.3 . . ?
C16 C15 H23 109.3 . . ?
N1 C15 H24 109.3 . . ?
C16 C15 H24 109.3 . . ?
H23 C15 H24 107.9 . . ?
C2 C4 H4 109.5 . . ?
C2 C4 H5 109.5 . . ?
H4 C4 H5 109.5 . . ?
C2 C4 H6 109.5 . . ?
H4 C4 H6 109.5 . . ?
H5 C4 H6 109.5 . . ?
C2 C5 H7 109.5 . . ?
C2 C5 H8 109.5 . . ?
H7 C5 H8 109.5 . . ?
C2 C5 H9 109.5 . . ?
H7 C5 H9 109.5 . . ?
H8 C5 H9 109.5 . . ?
C19 C20 H39 109.5 . . ?
C19 C20 H40 109.5 . . ?
H39 C20 H40 109.5 . . ?
C19 C20 H41 109.5 . . ?
H39 C20 H41 109.5 . . ?
H40 C20 H41 109.5 . . ?
N2 C17 C18 112.7(5) . . ?
N2 C17 H30 109.1 . . ?
C18 C17 H30 109.1 . . ?
N2 C17 H31 109.1 . . ?
C18 C17 H31 109.1 . . ?
H30 C17 H31 107.8 . . ?
C17 C18 H32 109.5 . . ?
C17 C18 H33 109.5 . . ?
H32 C18 H33 109.5 . . ?
C17 C18 H34 109.5 . . ?
H32 C18 H34 109.5 . . ?
H33 C18 H34 109.5 . . ?
C21 C22 H46 109.5 . . ?
C21 C22 H47 109.5 . . ?
H46 C22 H47 109.5 . . ?
C21 C22 H48 109.5 . . ?
H46 C22 H48 109.5 . . ?
H47 C22 H48 109.5 . . ?
N4 C21 C22 112.6(7) . . ?
N4 C21 H44 109.1 . . ?
C22 C21 H44 109.1 . . ?
N4 C21 H45 109.1 . . ?
C22 C21 H45 109.1 . . ?
H44 C21 H45 107.8 . . ?
F9 P2 F9 180.0 . 5_565 ?
F9 P2 F8 92.1(5) . 5_565 ?
F9 P2 F8 87.9(5) 5_565 5_565 ?
F9 P2 F8 87.9(5) . . ?
F9 P2 F8 92.1(5) 5_565 . ?
F8 P2 F8 180.0 5_565 . ?
F9 P2 F7 89.1(4) . . ?
F9 P2 F7 90.9(4) 5_565 . ?
F8 P2 F7 85.5(4) 5_565 . ?
F8 P2 F7 94.5(4) . . ?
F9 P2 F7 90.9(4) . 5_565 ?
F9 P2 F7 89.1(4) 5_565 5_565 ?
F8 P2 F7 94.5(4) 5_565 5_565 ?
F8 P2 F7 85.5(4) . 5_565 ?
F7 P2 F7 180.0 . 5_565 ?

loop_
_geom_bond_atom_site_label_1
_geom_bond_atom_site_label_2
_geom_bond_distance
_geom_bond_site_symmetry_2
_geom_bond_publ_flag
Pt2 N5 2.005(4) . ?
Pt2 N6 2.012(4) . ?
Pt2 N3 2.069(4) . ?
Pt2 N4 2.079(4) . ?
Pt2 Rh1 2.8321(5) . ?
Pt2 Pt1 3.0008(4) . ?
Pt1 O1 2.019(4) . ?
Pt1 O2 2.024(3) . ?
Pt1 N1 2.037(4) . ?
Pt1 N2 2.040(4) . ?
Rh1 O4 2.027(4) . ?
Rh1 O3 2.028(3) . ?
Rh1 O5 2.044(4) . ?
Rh1 O6 2.048(3) . ?
Rh1 Rh1 2.3935(8) 7 ?
P1 F3 1.576(4) . ?
P1 F6 1.591(4) . ?
P1 F4 1.593(4) . ?
P1 F2 1.599(4) . ?
P1 F5 1.600(4) . ?
P1 F1 1.621(4) . ?
P3 F12 1.437(9) 2 ?
P3 F12 1.437(9) . ?
P3 F11 1.507(15) 2 ?
P3 F11 1.507(15) . ?
P3 F10 1.563(11) . ?
P3 F10 1.563(11) 2 ?
O3 C11 1.282(6) . ?
O6 C13 1.267(6) . ?
O4 C13 1.267(6) 7 ?
O5 C11 1.262(6) 7 ?
O2 C6 1.279(6) . ?
N6 C6 1.284(7) . ?
N6 H20 0.8800 . ?
O1 C1 1.291(6) . ?
N1 C15 1.483(7) . ?
N1 H21 0.9100 . ?
N1 H22 0.9100 . ?
N5 C1 1.294(6) . ?
N5 H10 0.8800 . ?
N3 C19 1.483(6) . ?
N3 H35 0.9100 . ?
N3 H36 0.9100 . ?
N4 C21 1.463(9) . ?
N4 H42 0.9100 . ?
N4 H43 0.9100 . ?
N2 C17 1.465(7) . ?
N2 H28 0.9100 . ?
N2 H29 0.9100 . ?
C13 C14 1.495(7) . ?
C1 C2 1.538(8) . ?
C11 C12 1.506(7) . ?
C6 C7 1.546(7) . ?
C7 C8 1.526(7) . ?
C7 C9 1.532(8) . ?
C7 C10 1.536(7) . ?
C10 H17 0.9800 . ?
C10 H18 0.9800 . ?
C10 H19 0.9800 . ?
C2 C3 1.523(8) . ?
C2 C4 1.531(7) . ?
C2 C5 1.536(8) . ?
C19 C20 1.506(8) . ?
C19 H37 0.9900 . ?
C19 H38 0.9900 . ?
C9 H14 0.9800 . ?
C9 H15 0.9800 . ?
C9 H16 0.9800 . ?
C12 H49 0.9800 . ?
C12 H50 0.9800 . ?
C12 H51 0.9800 . ?
C14 H52 0.9800 . ?
C14 H53 0.9800 . ?
C14 H54 0.9800 . ?
C8 H11 0.9800 . ?
C8 H12 0.9800 . ?
C8 H13 0.9800 . ?
C3 H1 0.9800 . ?
C3 H2 0.9800 . ?
C3 H3 0.9800 . ?
C16 C15 1.509(9) . ?
C16 H25 0.9800 . ?
C16 H26 0.9800 . ?
C16 H27 0.9800 . ?
C15 H23 0.9900 . ?
C15 H24 0.9900 . ?
C4 H4 0.9800 . ?
C4 H5 0.9800 . ?
C4 H6 0.9800 . ?
C5 H7 0.9800 . ?
C5 H8 0.9800 . ?
C5 H9 0.9800 . ?
C20 H39 0.9800 . ?
C20 H40 0.9800 . ?
C20 H41 0.9800 . ?
C17 C18 1.519(8) . ?
C17 H30 0.9900 . ?
C17 H31 0.9900 . ?
C18 H32 0.9800 . ?
C18 H33 0.9800 . ?
C18 H34 0.9800 . ?
C22 C21 1.524(10) . ?
C22 H46 0.9800 . ?
C22 H47 0.9800 . ?
C22 H48 0.9800 . ?
C21 H44 0.9900 . ?
C21 H45 0.9900 . ?
F7 P2 1.647(7) . ?
F8 P2 1.632(10) . ?
F9 P2 1.456(8) . ?

loop_
_geom_torsion_atom_site_label_1
_geom_torsion_atom_site_label_2
_geom_torsion_atom_site_label_3
_geom_torsion_atom_site_label_4
_geom_torsion
_geom_torsion_site_symmetry_1
_geom_torsion_site_symmetry_2
_geom_torsion_site_symmetry_3
_geom_torsion_site_symmetry_4
_geom_torsion_publ_flag
Rh1 O6 C13 O4 4.3(6) . . . 7 ?
Rh1 O6 C13 C14 -175.6(3) . . . . ?
Pt1 O1 C1 N5 -13.8(7) . . . . ?
Pt1 O1 C1 C2 164.1(3) . . . . ?
Pt2 N5 C1 O1 3.3(8) . . . . ?
Pt2 N5 C1 C2 -174.6(4) . . . . ?
Rh1 O3 C11 O5 0.1(7) . . . 7 ?
Rh1 O3 C11 C12 -179.4(3) . . . . ?
Pt1 O2 C6 N6 -1.7(8) . . . . ?
Pt1 O2 C6 C7 -178.2(3) . . . . ?
Pt2 N6 C6 O2 -10.3(8) . . . . ?
Pt2 N6 C6 C7 166.1(4) . . . . ?
O2 C6 C7 C8 -157.8(5) . . . . ?
N6 C6 C7 C8 25.5(7) . . . . ?
O2 C6 C7 C9 82.8(5) . . . . ?
N6 C6 C7 C9 -93.9(6) . . . . ?
O2 C6 C7 C10 -36.5(6) . . . . ?
N6 C6 C7 C10 146.8(5) . . . . ?
O1 C1 C2 C3 138.1(5) . . . . ?
N5 C1 C2 C3 -43.9(7) . . . . ?
O1 C1 C2 C4 16.4(7) . . . . ?
N5 C1 C2 C4 -165.6(5) . . . . ?
O1 C1 C2 C5 -102.8(5) . . . . ?
N5 C1 C2 C5 75.3(6) . . . . ?
Pt2 N3 C19 C20 -157.6(5) . . . . ?
Pt1 N1 C15 C16 -175.0(4) . . . . ?
Pt1 N2 C17 C18 178.7(5) . . . . ?
Pt2 N4 C21 C22 -179.4(5) . . . . ?
